data_1575382
loop_
_publ_author_name
'Hensiek, Nicola'
'Duwe, Dario'
'Arrowsmith, Merle'
'Michel, Maximilian'
'Braunschweig, Holger'

_publ_section_title
;
 Atom-efficient synthesis of BN-heterocycles from oligoboranes and
 isonitriles.
;
_journal_issue 76
_journal_name_full 'Chemical communications (Cambridge, England)'
_journal_page_first 14721
_journal_page_last 14724
_journal_paper_doi 10.1039/d5cc03752b
_journal_volume 61
_journal_year 2025
_chemical_formula_moiety 'C21 H45 B4 N7'
_chemical_formula_sum 'C21 H45 B4 N7'
_chemical_formula_weight 438.88
_chemical_name_systematic 5
_chemical_properties_physical Air-sensitive,Moisture-sensitive
_space_group_crystal_system monoclinic
_space_group_IT_number 15
_space_group_name_Hall '-C 2yc'
_space_group_name_H-M_alt 'C 1 2/c 1'
_atom_sites_solution_hydrogens geom
_atom_sites_solution_primary dual
_atom_sites_solution_secondary difmap
_audit_creation_date 2023-03-22
_audit_creation_method 'CIF-fill 1.3t (K.Radacki, 2005-23)'
_audit_update_record
;
2025-07-01 deposited with the CCDC.	2025-08-12 downloaded from the CCDC.
;
_cell_angle_alpha 90
_cell_angle_beta 90.6180(10)
_cell_angle_gamma 90
_cell_formula_units_Z 4
_cell_length_a 13.5939(2)
_cell_length_b 16.5266(2)
_cell_length_c 11.71550(10)
_cell_measurement_reflns_used 16874
_cell_measurement_temperature 100(2)
_cell_measurement_theta_max 73.7000
_cell_measurement_theta_min 5.3410
_cell_volume 2631.86(5)
_computing_cell_refinement 'CrysAlisPro 1.171.42.84a (Rigaku OD, 2023)'
_computing_data_collection 'CrysAlisPro 1.171.42.84a (Rigaku OD, 2023)'
_computing_data_reduction 'CrysAlisPro 1.171.42.84a (Rigaku OD, 2023)'
_computing_molecular_graphics 'ShelXLe (Huebschle et all, 2011)'
_computing_publication_material 'SHELXL-2018/3 (Sheldrick, 2018)'
_computing_structure_refinement 'SHELXL-2018/3 (Sheldrick, 2018)'
_computing_structure_solution 'SHELXT 2014/5 (Sheldrick, 2014)''
_diffrn_ambient_environment N~2~
_diffrn_ambient_temperature 100(2)
_diffrn_detector HPA
_diffrn_detector_area_resol_mean 10.0
_diffrn_detector_type 'HyPix Arc150'
_diffrn_measured_fraction_theta_full 1.000
_diffrn_measured_fraction_theta_max 1.000
_diffrn_measurement_details
;
 List of Runs (angles in degrees, time in seconds):
 --------------------------------------------------------------------------
  1  \w     37.00  93.00   0.50    0.18    --   82.28-112.00-150.00  112
  2  \w     37.00  93.00   0.50    0.18    --   82.28-112.00 -60.00  112
  3  \w     40.00  90.00   0.50    0.18    --   82.28 -95.00 -60.00  100
  4  \w     40.00  90.00   0.50    0.18    --   82.28 -95.00-150.00  100
  5  \w     40.00  90.00   0.50    0.18    --   82.28 -95.00 -90.00  100
  6  \w     40.00  90.00   0.50    0.18    --   82.28 -95.00-120.00  100
  7  \w     29.00  79.00   0.50    0.18    --   71.34 -95.00-120.00  100
  8  \w     40.00  90.00   0.50    0.18    --   82.28 -95.00   0.00  100
  9  \w     40.00  90.00   0.50    0.18    --   82.28 -95.00  60.00  100
 10  \w     40.00  90.00   0.50    0.18    --   82.28 -95.00 120.00  100
 11  \w     40.00  90.00   0.50    0.18    --   82.28 -95.00 -30.00  100
 12  \w     40.00  90.00   0.50    0.18    --   82.28 -95.00  30.00  100
 13  \w     40.00  90.00   0.50    0.18    --   82.28 -95.00-180.00  100
 14  \w    103.00 131.00   0.50    0.18    --   85.25 114.00 113.82   56
 15  \w     93.00 132.00   0.50    0.18    --   85.25 132.00 -36.71   78
 16  \w     98.00 133.00   0.50    0.18    --   85.25  54.00 -60.82   70
 17  \w     98.00 136.00   0.50    0.18    --   85.25  43.00-122.04   76
 18  \w     46.00 133.00   0.50    0.18    --   82.28  15.00  60.00  174
 19  \w     96.00 137.00   0.50    0.18    --   85.25  35.00 149.31   82
 20  \w     46.00 133.00   0.50    0.18    --   82.28  15.00 150.00  174
 21  \w    -88.00 -51.00   0.50    0.18    --  -38.00 -44.00 175.05   74
 22  \w    -74.00 -39.00   0.50    0.18    --  -26.00 -52.00 -53.95   70
 23  \w    -98.00 -63.00   0.50    0.18    --  -50.00 -51.00-107.63   70
 24  \w    -54.00 -26.00   0.50    0.18    --  -14.00 -59.00-112.23   56
 25  \w    -54.00 -26.00   0.50    0.18    --  -14.00 -55.00  42.53   56
 26  \w   -130.00 -92.00   0.50    0.18    --  -79.50 -42.00 176.73   76
 27  \w   -123.00 -97.00   0.50    0.18    --  -79.50 -66.00 154.82   52
 28  \w   -122.00 -87.00   0.50    0.18    --  -74.00 -53.00 100.61   70
 29  \w   -124.00 -89.00   0.50    0.18    --  -78.00 -60.00  62.50   70
 30  \w   -126.00 -92.00   0.50    0.18    --  -79.50 -57.00  59.38   68
 31  \w   -103.00 -68.00   0.50    0.18    --  -54.00 -50.00 162.37   70
 32  \w   -110.00 -75.00   0.50    0.18    --  -62.00 -52.00  11.96   70
 33  \w   -106.00 -71.00   0.50    0.18    --  -58.00 -51.00  39.01   70
 34  \w   -128.00 -93.00   0.50    0.18    --  -79.50 -49.00  17.66   70
 35  \w   -107.00 -72.00   0.50    0.18    --  -58.00 -47.00 -54.43   70
 36  \w   -125.00 -91.00   0.50    0.18    --  -79.50 -60.00-117.69   68
 37  \w   -129.00 -93.00   0.50    0.18    --  -79.50 -47.00-150.93   72
 38  \w   -129.00 -93.00   0.50    0.18    --  -79.50 -48.00-103.17   72
 39  \w   -130.00 -92.00   0.50    0.18    --  -79.50 -43.00 -58.15   76
 40  \w   -126.00 -96.00   0.50    0.18    --  -79.50-116.00  21.02   60
 41  \w   -126.00 -87.00   0.50    0.18    --  -79.50-133.00 -42.34   78
 42  \w   -126.00 -84.00   0.50    0.18    --  -79.50-138.00 100.69   84
 43  \w   -126.00 -93.00   0.50    0.18    --  -79.50-120.00 134.81   66
 44  \w   -101.00 -31.00   0.50    0.18    --  -78.00 128.00-128.90  140
 45  \w   -100.00 -33.00   0.50    0.18    --  -79.50 123.00 -55.59  134
 46  \w    -97.00 -33.00   0.50    0.18    --  -79.50 116.00  21.35  128
 47  \w    -97.00 -33.00   0.50    0.18    --  -79.50 116.00  64.32  128
 48  \w    -99.00 -32.00   0.50    0.18    --  -79.50 122.00 118.17  134
 49  \w    -97.00 -33.00   0.50    0.18    --  -79.50 117.00 103.31  128
 50  \w    -88.00 -14.00   0.50    0.18    --  -60.16 126.00  60.00  148
 51  \w    -92.00 -31.00   0.50    0.18    --  -76.35 112.00 -60.00  122
;
_diffrn_measurement_device 'four-circle diffractometer'
_diffrn_measurement_device_type 'Rigaku XtaLAB Synergy-R'
_diffrn_measurement_method '\w scans'
_diffrn_orient_matrix_type
;
 CrysAlisPro convention (1999,Acta A55,543-557)
;
_diffrn_orient_matrix_UB_11 -0.0630359000
_diffrn_orient_matrix_UB_12 -0.0742672000
_diffrn_orient_matrix_UB_13 -0.0318910000
_diffrn_orient_matrix_UB_21 0.0599653000
_diffrn_orient_matrix_UB_22 -0.0111326000
_diffrn_orient_matrix_UB_23 -0.1097591000
_diffrn_orient_matrix_UB_31 0.0726779000
_diffrn_orient_matrix_UB_32 -0.0551929000
_diffrn_orient_matrix_UB_33 0.0650177000
_diffrn_radiation_monochromator 'multi-layer mirror'
_diffrn_radiation_probe x-ray
_diffrn_radiation_type CuK\a
_diffrn_radiation_wavelength 1.54184
_diffrn_radiation_xray_symbol K-L~2,3~
_diffrn_reflns_av_R_equivalents 0.0320
_diffrn_reflns_av_unetI/netI 0.0128
_diffrn_reflns_Laue_measured_fraction_full 1.000
_diffrn_reflns_Laue_measured_fraction_max 1.000
_diffrn_reflns_limit_h_max 16
_diffrn_reflns_limit_h_min -16
_diffrn_reflns_limit_k_max 19
_diffrn_reflns_limit_k_min -19
_diffrn_reflns_limit_l_max 14
_diffrn_reflns_limit_l_min -14
_diffrn_reflns_number 24715
_diffrn_reflns_point_group_measured_fraction_full 1.000
_diffrn_reflns_point_group_measured_fraction_max 1.000
_diffrn_reflns_theta_full 67.684
_diffrn_reflns_theta_max 68.251
_diffrn_reflns_theta_min 4.211
_diffrn_source 'rotating-anode X-ray tube'
_diffrn_source_type 'PhotonJet-R X-ray Source'
_exptl_absorpt_coefficient_mu 0.501
_exptl_absorpt_correction_T_max 1.000
_exptl_absorpt_correction_T_min 0.605
_exptl_absorpt_correction_type gaussian
_exptl_absorpt_process_details
;
 CrysAlisPro 1.171.42.84a (Rigaku Oxford Diffraction, 2023) Numerical 
 absorption correction based on gaussian integration over a multifaceted 
 crystal model Empirical absorption correction using spherical harmonics, 
 implemented in SCALE3 ABSPACK scaling algorithm.
;
_exptl_crystal_colour colourless
_exptl_crystal_density_diffrn 1.108
_exptl_crystal_description plate
_exptl_crystal_F_000 960
_exptl_crystal_preparation
;
 Crystals were grown from saturated solution of pentane at -30?C \%C. For 
 data collection the crystal was immersed in a film of perfluoropolyether 
 oil, mounted on a polyimide loop and transferred to stream of cold nitrogen 
 (Oxford Cryostream 800).
;
_exptl_crystal_recrystallization_method 'Re-crystallisation from solvent: pentane'
_exptl_crystal_size_max 0.280
_exptl_crystal_size_mid 0.190
_exptl_crystal_size_min 0.050
_refine_diff_density_max 0.278
_refine_diff_density_min -0.248
_refine_diff_density_rms 0.038
_refine_ls_extinction_method none
_refine_ls_goodness_of_fit_ref 1.080
_refine_ls_hydrogen_treatment constr
_refine_ls_matrix_type full
_refine_ls_number_parameters 154
_refine_ls_number_reflns 2405
_refine_ls_number_restraints 0
_refine_ls_restrained_S_all 1.080
_refine_ls_R_factor_all 0.0388
_refine_ls_R_factor_gt 0.0372
_refine_ls_shift/su_max 0.000
_refine_ls_shift/su_mean 0.000
_refine_ls_structure_factor_coef Fsqd
_refine_ls_weighting_details
;
 w=1/[\s^2^(Fo^2^)+(0.0526P)^2^+1.8380P] where P=(Fo^2^+2Fc^2^)/3
;
_refine_ls_weighting_scheme calc
_refine_ls_wR_factor_gt 0.1016
_refine_ls_wR_factor_ref 0.1031
_reflns_Friedel_coverage 0.000
_reflns_number_gt 2268
_reflns_number_total 2405
_reflns_threshold_expression 'I > 2\s(I)'
_cod_data_source_file d5cc03752b2.cif
_cod_data_source_block NiHe003_NiHe_a
_cod_depositor_comments 'Adding full bibliography for 1575379--1575386.cif.'
_cod_original_sg_symbol_H-M 'C 2/c'
_cod_database_code 1575382
_shelx_shelxl_version_number 2018/3
_shelx_space_group_comment
;
 The symmetry employed for this shelxl refinement is uniquely defined by the 
 following loop, which should always be used as a source of symmetry 
 information in preference to the above space-group names. They are only 
 intended as comments.
;
_shelx_estimated_absorpt_t_min 0.873
_shelx_estimated_absorpt_t_max 0.975

loop_
_space_group_symop_operation_xyz
'x, y, z'
'-x, y, -z+1/2'
'x+1/2, y+1/2, z'
'-x+1/2, y+1/2, -z+1/2'
'-x, -y, -z'
'x, -y, z-1/2'
'-x+1/2, -y+1/2, -z'
'x+1/2, -y+1/2, z-1/2'

loop_
_atom_site_label
_atom_site_type_symbol
_atom_site_fract_x
_atom_site_fract_y
_atom_site_fract_z
_atom_site_U_iso_or_equiv
_atom_site_adp_type
_atom_site_occupancy
_atom_site_site_symmetry_order
_atom_site_calc_flag
_atom_site_refinement_flags_posn
_atom_site_refinement_flags_adp
_atom_site_refinement_flags_occupancy
_atom_site_disorder_assembly
_atom_site_disorder_group
B1_1 B 0.45234(9) 0.84906(7) 0.35231(10) 0.0168(3) Uani 1 1 d . . . . .
C2_1 C 0.500000 0.80056(9) 0.250000 0.0161(3) Uani 1 2 d S T P . .
B3_1 B 0.57172(9) 0.72317(7) 0.27219(10) 0.0170(3) Uani 1 1 d . . . . .
N4_1 N 0.500000 0.65993(8) 0.250000 0.0176(3) Uani 1 2 d S T P . .
C1_2 C 0.500000 0.57368(9) 0.250000 0.0183(3) Uani 1 2 d S T P . .
C2_2 C 0.55516(8) 0.53139(7) 0.16841(10) 0.0210(3) Uani 1 1 d . . . . .
C3_2 C 0.55455(9) 0.44700(7) 0.17056(11) 0.0266(3) Uani 1 1 d . . . . .
H3_2 H 0.592270 0.417910 0.116480 0.032 Uiso 1 1 calc R U . . .
C4_2 C 0.500000 0.40485(10) 0.250000 0.0298(4) Uani 1 2 d S T P . .
H4_2 H 0.500001 0.347365 0.249998 0.036 Uiso 1 2 calc R U P . .
C5_2 C 0.61425(9) 0.57542(8) 0.08010(10) 0.0254(3) Uani 1 1 d . . . . .
H5A_2 H 0.634055 0.537395 0.020420 0.038 Uiso 1 1 calc R U . . .
H5B_2 H 0.672995 0.598919 0.116227 0.038 Uiso 1 1 calc R U . . .
H5C_2 H 0.574182 0.618635 0.046131 0.038 Uiso 1 1 calc R U . . .
N1_3 N 0.67224(7) 0.71378(6) 0.30003(8) 0.0193(2) Uani 1 1 d . . . . .
C2_3 C 0.71381(9) 0.63802(7) 0.34134(10) 0.0229(3) Uani 1 1 d . . . . .
H2A_3 H 0.663311 0.595728 0.338537 0.034 Uiso 1 1 calc R U . . .
H2B_3 H 0.737031 0.644948 0.420220 0.034 Uiso 1 1 calc R U . . .
H2C_3 H 0.769093 0.622346 0.293111 0.034 Uiso 1 1 calc R U . . .
C3_3 C 0.74313(8) 0.77948(7) 0.30629(10) 0.0227(3) Uani 1 1 d . . . . .
H3A_3 H 0.718126 0.825954 0.262887 0.034 Uiso 1 1 calc R U . . .
H3B_3 H 0.805689 0.761617 0.274008 0.034 Uiso 1 1 calc R U . . .
H3C_3 H 0.753379 0.795163 0.386209 0.034 Uiso 1 1 calc R U . . .
N4_3 N 0.45046(7) 0.81729(6) 0.46763(8) 0.0204(2) Uani 1 1 d . . . . .
C5_3 C 0.53084(9) 0.77429(7) 0.52212(10) 0.0252(3) Uani 1 1 d . . . . .
H5A_3 H 0.589339 0.777619 0.474184 0.038 Uiso 1 1 calc R U . . .
H5B_3 H 0.512497 0.717428 0.532391 0.038 Uiso 1 1 calc R U . . .
H5C_3 H 0.545158 0.798683 0.596712 0.038 Uiso 1 1 calc R U . . .
C6_3 C 0.36391(9) 0.81933(8) 0.53898(10) 0.0276(3) Uani 1 1 d . . . . .
H6A_3 H 0.308906 0.843358 0.496153 0.041 Uiso 1 1 calc R U . . .
H6B_3 H 0.377705 0.851887 0.607208 0.041 Uiso 1 1 calc R U . . .
H6C_3 H 0.346648 0.764111 0.561776 0.041 Uiso 1 1 calc R U . . .
N7_3 N 0.40029(7) 0.92343(6) 0.33247(8) 0.0191(2) Uani 1 1 d . . . . .
C8_3 C 0.37574(9) 0.95740(7) 0.22126(10) 0.0224(3) Uani 1 1 d . . . . .
H8A_3 H 0.388357 0.917065 0.161867 0.034 Uiso 1 1 calc R U . . .
H8B_3 H 0.416251 1.005430 0.207751 0.034 Uiso 1 1 calc R U . . .
H8C_3 H 0.306053 0.972584 0.219202 0.034 Uiso 1 1 calc R U . . .
C9_3 C 0.37955(9) 0.98169(7) 0.42225(10) 0.0243(3) Uani 1 1 d . . . . .
H9A_3 H 0.408763 0.962891 0.494349 0.037 Uiso 1 1 calc R U . . .
H9B_3 H 0.308218 0.987089 0.430759 0.037 Uiso 1 1 calc R U . . .
H9C_3 H 0.407722 1.034297 0.402077 0.037 Uiso 1 1 calc R U . . .

loop_
_atom_site_aniso_label
_atom_site_aniso_U_11
_atom_site_aniso_U_22
_atom_site_aniso_U_33
_atom_site_aniso_U_23
_atom_site_aniso_U_13
_atom_site_aniso_U_12
B1_1 0.0157(6) 0.0166(6) 0.0180(6) -0.0001(5) -0.0002(4) -0.0021(5)
C2_1 0.0165(7) 0.0153(7) 0.0165(7) 0.000 0.0001(6) 0.000
B3_1 0.0198(6) 0.0171(6) 0.0142(6) -0.0006(4) 0.0024(5) 0.0003(5)
N4_1 0.0183(6) 0.0146(6) 0.0199(6) 0.000 0.0007(5) 0.000
C1_2 0.0189(8) 0.0143(7) 0.0218(8) 0.000 -0.0022(6) 0.000
C2_2 0.0198(6) 0.0200(6) 0.0231(6) -0.0020(4) -0.0019(5) 0.0008(4)
C3_2 0.0285(6) 0.0204(6) 0.0310(7) -0.0064(5) -0.0013(5) 0.0038(5)
C4_2 0.0352(10) 0.0144(8) 0.0397(10) 0.000 -0.0041(8) 0.000
C5_2 0.0262(6) 0.0260(6) 0.0241(6) -0.0033(5) 0.0046(5) 0.0007(5)
N1_3 0.0184(5) 0.0167(5) 0.0229(5) -0.0013(4) -0.0006(4) 0.0011(4)
C2_3 0.0227(6) 0.0210(6) 0.0250(6) -0.0014(5) -0.0040(5) 0.0044(5)
C3_3 0.0186(6) 0.0224(6) 0.0271(6) -0.0025(5) -0.0014(5) -0.0014(4)
N4_3 0.0217(5) 0.0216(5) 0.0179(5) 0.0021(4) 0.0027(4) 0.0032(4)
C5_3 0.0321(7) 0.0247(6) 0.0189(6) 0.0025(5) -0.0022(5) 0.0053(5)
C6_3 0.0309(7) 0.0302(7) 0.0218(6) 0.0021(5) 0.0083(5) -0.0010(5)
N7_3 0.0230(5) 0.0176(5) 0.0168(5) -0.0006(4) 0.0010(4) 0.0027(4)
C8_3 0.0260(6) 0.0198(6) 0.0212(6) 0.0027(4) -0.0010(5) 0.0045(4)
C9_3 0.0286(6) 0.0204(6) 0.0241(6) -0.0026(4) 0.0023(5) 0.0058(5)

loop_
_atom_type_symbol
_atom_type_description
_atom_type_scat_dispersion_real
_atom_type_scat_dispersion_imag
_atom_type_scat_source
C C 0.0181 0.0091 'International Tables Vol C Tables 4.2.6.8 and 6.1.1.4'
H H 0.0000 0.0000 'International Tables Vol C Tables 4.2.6.8 and 6.1.1.4'
B B 0.0090 0.0039 'International Tables Vol C Tables 4.2.6.8 and 6.1.1.4'
N N 0.0311 0.0180 'International Tables Vol C Tables 4.2.6.8 and 6.1.1.4'

loop_
_exptl_crystal_face_index_h
_exptl_crystal_face_index_k
_exptl_crystal_face_index_l
_exptl_crystal_face_perp_dist
1 -1 1 0.1317
1 -1 -1 0.0277
1 1 0 0.0563
0 1 0 0.0952
0 1 1 0.0551
-1 1 1 0.0238
0 -1 1 0.1254
0 1 -1 0.1372
-1 -1 1 0.0836
1 0 0 0.0593
-1 1 -1 0.1415
1 1 1 0.0694
2 0 -1 0.0467
-2 2 -1 0.1263
2 1 0 0.0523
1 -2 1 0.1314
-1 2 -1 0.1303
-2 1 -1 0.1381
-1 -1 -1 0.1559
0 -2 -1 0.0897
1 -2 0 0.1076
1 -2 -1 0.0607
1 -2 -2 0.0685
0 2 1 0.0534
-1 2 0 0.0919
-2 -2 -1 0.1493
-1 -1 0 0.1266

loop_
_geom_angle_atom_site_label_1
_geom_angle_atom_site_label_2
_geom_angle_atom_site_label_3
_geom_angle
_geom_angle_site_symmetry_1
_geom_angle_site_symmetry_3
_geom_angle_publ_flag
N7_3 B1_1 N4_3 116.56(10) . . ?
N7_3 B1_1 C2_1 120.99(10) . . ?
N4_3 B1_1 C2_1 122.18(10) . . ?
B1_1 C2_1 B1_1 119.29(13) . 2_655 ?
B1_1 C2_1 B3_1 121.69(7) . . ?
B1_1 C2_1 B3_1 105.60(6) 2_655 . ?
B1_1 C2_1 B3_1 105.60(6) . 2_655 ?
B1_1 C2_1 B3_1 121.69(7) 2_655 2_655 ?
B3_1 C2_1 B3_1 76.39(11) . 2_655 ?
N1_3 B3_1 N4_1 127.58(10) . . ?
N1_3 B3_1 C2_1 134.50(10) . . ?
N4_1 B3_1 C2_1 97.89(9) . . ?
N1_3 B3_1 B3_1 173.50(7) . 2_655 ?
N4_1 B3_1 B3_1 46.08(6) . 2_655 ?
C2_1 B3_1 B3_1 51.80(6) . 2_655 ?
C1_2 N4_1 B3_1 136.08(6) . . ?
C1_2 N4_1 B3_1 136.08(6) . 2_655 ?
B3_1 N4_1 B3_1 87.84(12) . 2_655 ?
C2_2 C1_2 C2_2 120.43(14) . 2_655 ?
C2_2 C1_2 N4_1 119.79(7) . . ?
C2_2 C1_2 N4_1 119.78(7) 2_655 . ?
C3_2 C2_2 C1_2 118.76(11) . . ?
C3_2 C2_2 C5_2 119.96(10) . . ?
C1_2 C2_2 C5_2 121.28(11) . . ?
C4_2 C3_2 C2_2 121.24(12) . . ?
C4_2 C3_2 H3_2 119.4 . . ?
C2_2 C3_2 H3_2 119.4 . . ?
C3_2 C4_2 C3_2 119.57(16) 2_655 . ?
C3_2 C4_2 H4_2 120.2 2_655 . ?
C3_2 C4_2 H4_2 120.2 . . ?
C2_2 C5_2 H5A_2 109.5 . . ?
C2_2 C5_2 H5B_2 109.5 . . ?
H5A_2 C5_2 H5B_2 109.5 . . ?
C2_2 C5_2 H5C_2 109.5 . . ?
H5A_2 C5_2 H5C_2 109.5 . . ?
H5B_2 C5_2 H5C_2 109.5 . . ?
B3_1 N1_3 C3_3 124.75(9) . . ?
B3_1 N1_3 C2_3 122.94(9) . . ?
C3_3 N1_3 C2_3 111.80(9) . . ?
N1_3 C2_3 H2A_3 109.5 . . ?
N1_3 C2_3 H2B_3 109.5 . . ?
H2A_3 C2_3 H2B_3 109.5 . . ?
N1_3 C2_3 H2C_3 109.5 . . ?
H2A_3 C2_3 H2C_3 109.5 . . ?
H2B_3 C2_3 H2C_3 109.5 . . ?
N1_3 C3_3 H3A_3 109.5 . . ?
N1_3 C3_3 H3B_3 109.5 . . ?
H3A_3 C3_3 H3B_3 109.5 . . ?
N1_3 C3_3 H3C_3 109.5 . . ?
H3A_3 C3_3 H3C_3 109.5 . . ?
H3B_3 C3_3 H3C_3 109.5 . . ?
C5_3 N4_3 B1_1 124.64(10) . . ?
C5_3 N4_3 C6_3 111.75(9) . . ?
B1_1 N4_3 C6_3 123.43(10) . . ?
N4_3 C5_3 H5A_3 109.5 . . ?
N4_3 C5_3 H5B_3 109.5 . . ?
H5A_3 C5_3 H5B_3 109.5 . . ?
N4_3 C5_3 H5C_3 109.5 . . ?
H5A_3 C5_3 H5C_3 109.5 . . ?
H5B_3 C5_3 H5C_3 109.5 . . ?
N4_3 C6_3 H6A_3 109.5 . . ?
N4_3 C6_3 H6B_3 109.5 . . ?
H6A_3 C6_3 H6B_3 109.5 . . ?
N4_3 C6_3 H6C_3 109.5 . . ?
H6A_3 C6_3 H6C_3 109.5 . . ?
H6B_3 C6_3 H6C_3 109.5 . . ?
B1_1 N7_3 C8_3 125.68(9) . . ?
B1_1 N7_3 C9_3 123.24(9) . . ?
C8_3 N7_3 C9_3 110.35(9) . . ?
N7_3 C8_3 H8A_3 109.5 . . ?
N7_3 C8_3 H8B_3 109.5 . . ?
H8A_3 C8_3 H8B_3 109.5 . . ?
N7_3 C8_3 H8C_3 109.5 . . ?
H8A_3 C8_3 H8C_3 109.5 . . ?
H8B_3 C8_3 H8C_3 109.5 . . ?
N7_3 C9_3 H9A_3 109.5 . . ?
N7_3 C9_3 H9B_3 109.5 . . ?
H9A_3 C9_3 H9B_3 109.5 . . ?
N7_3 C9_3 H9C_3 109.5 . . ?
H9A_3 C9_3 H9C_3 109.5 . . ?
H9B_3 C9_3 H9C_3 109.5 . . ?

loop_
_geom_bond_atom_site_label_1
_geom_bond_atom_site_label_2
_geom_bond_distance
_geom_bond_site_symmetry_2
_geom_bond_publ_flag
B1_1 N7_3 1.4359(15) . ?
B1_1 N4_3 1.4500(15) . ?
B1_1 C2_1 1.5860(14) . ?
C2_1 B3_1 1.6275(16) . ?
C2_1 B3_1 1.6275(16) 2_655 ?
B3_1 N1_3 1.4099(16) . ?
B3_1 N4_1 1.4509(15) . ?
B3_1 B3_1 2.013(3) 2_655 ?
N4_1 C1_2 1.425(2) . ?
C1_2 C2_2 1.4071(14) . ?
C1_2 C2_2 1.4071(14) 2_655 ?
C2_2 C3_2 1.3949(17) . ?
C2_2 C5_2 1.5043(16) . ?
C3_2 C4_2 1.3843(16) . ?
C3_2 H3_2 0.9500 . ?
C4_2 H4_2 0.9500 . ?
C5_2 H5A_2 0.9800 . ?
C5_2 H5B_2 0.9800 . ?
C5_2 H5C_2 0.9800 . ?
N1_3 C3_3 1.4530(14) . ?
N1_3 C2_3 1.4544(14) . ?
C2_3 H2A_3 0.9800 . ?
C2_3 H2B_3 0.9800 . ?
C2_3 H2C_3 0.9800 . ?
C3_3 H3A_3 0.9800 . ?
C3_3 H3B_3 0.9800 . ?
C3_3 H3C_3 0.9800 . ?
N4_3 C5_3 1.4462(15) . ?
N4_3 C6_3 1.4511(15) . ?
C5_3 H5A_3 0.9800 . ?
C5_3 H5B_3 0.9800 . ?
C5_3 H5C_3 0.9800 . ?
C6_3 H6A_3 0.9800 . ?
C6_3 H6B_3 0.9800 . ?
C6_3 H6C_3 0.9800 . ?
N7_3 C8_3 1.4543(14) . ?
N7_3 C9_3 1.4556(14) . ?
C8_3 H8A_3 0.9800 . ?
C8_3 H8B_3 0.9800 . ?
C8_3 H8C_3 0.9800 . ?
C9_3 H9A_3 0.9800 . ?
C9_3 H9B_3 0.9800 . ?
C9_3 H9C_3 0.9800 . ?

loop_
_geom_torsion_atom_site_label_1
_geom_torsion_atom_site_label_2
_geom_torsion_atom_site_label_3
_geom_torsion_atom_site_label_4
_geom_torsion
_geom_torsion_site_symmetry_1
_geom_torsion_site_symmetry_2
_geom_torsion_site_symmetry_3
_geom_torsion_site_symmetry_4
_geom_torsion_publ_flag
N7_3 B1_1 C2_1 B1_1 36.35(8) . . . 2_655 ?
N4_3 B1_1 C2_1 B1_1 -149.81(12) . . . 2_655 ?
N7_3 B1_1 C2_1 B3_1 171.49(10) . . . . ?
N4_3 B1_1 C2_1 B3_1 -14.67(15) . . . . ?
N7_3 B1_1 C2_1 B3_1 -105.10(11) . . . 2_655 ?
N4_3 B1_1 C2_1 B3_1 68.74(11) . . . 2_655 ?
B1_1 C2_1 B3_1 N1_3 -81.99(15) . . . . ?
B1_1 C2_1 B3_1 N1_3 58.31(14) 2_655 . . . ?
B3_1 C2_1 B3_1 N1_3 177.89(17) 2_655 . . . ?
B1_1 C2_1 B3_1 N4_1 100.12(10) . . . . ?
B1_1 C2_1 B3_1 N4_1 -119.58(8) 2_655 . . . ?
B3_1 C2_1 B3_1 N4_1 0.0 2_655 . . . ?
B1_1 C2_1 B3_1 B3_1 100.13(10) . . . 2_655 ?
B1_1 C2_1 B3_1 B3_1 -119.58(8) 2_655 . . 2_655 ?
N1_3 B3_1 N4_1 C1_2 1.90(15) . . . . ?
C2_1 B3_1 N4_1 C1_2 180.000(0) . . . . ?
B3_1 B3_1 N4_1 C1_2 179.999(0) 2_655 . . . ?
N1_3 B3_1 N4_1 B3_1 -178.10(15) . . . 2_655 ?
C2_1 B3_1 N4_1 B3_1 0.0 . . . 2_655 ?
B3_1 N4_1 C1_2 C2_2 -66.47(9) . . . . ?
B3_1 N4_1 C1_2 C2_2 113.53(9) 2_655 . . . ?
B3_1 N4_1 C1_2 C2_2 113.52(9) . . . 2_655 ?
B3_1 N4_1 C1_2 C2_2 -66.48(9) 2_655 . . 2_655 ?
C2_2 C1_2 C2_2 C3_2 -0.41(8) 2_655 . . . ?
N4_1 C1_2 C2_2 C3_2 179.59(8) . . . . ?
C2_2 C1_2 C2_2 C5_2 179.70(12) 2_655 . . . ?
N4_1 C1_2 C2_2 C5_2 -0.30(12) . . . . ?
C1_2 C2_2 C3_2 C4_2 0.85(16) . . . . ?
C5_2 C2_2 C3_2 C4_2 -179.27(9) . . . . ?
C2_2 C3_2 C4_2 C3_2 -0.43(8) . . . 2_655 ?
N4_1 B3_1 N1_3 C3_3 171.33(10) . . . . ?
C2_1 B3_1 N1_3 C3_3 -6.04(19) . . . . ?
N4_1 B3_1 N1_3 C2_3 -17.52(17) . . . . ?
C2_1 B3_1 N1_3 C2_3 165.12(10) . . . . ?
N7_3 B1_1 N4_3 C5_3 -145.51(11) . . . . ?
C2_1 B1_1 N4_3 C5_3 40.40(16) . . . . ?
N7_3 B1_1 N4_3 C6_3 39.72(16) . . . . ?
C2_1 B1_1 N4_3 C6_3 -134.38(11) . . . . ?
N4_3 B1_1 N7_3 C8_3 -166.90(10) . . . . ?
C2_1 B1_1 N7_3 C8_3 7.28(16) . . . . ?
N4_3 B1_1 N7_3 C9_3 23.83(16) . . . . ?
C2_1 B1_1 N7_3 C9_3 -162.00(10) . . . . ?
